data_2108352
loop_
_publ_author_name
'Christoph, Staehli'
'Thuering, Juerg'
'Galea, Laetitia'
'Tadier, Solene'
'Bohner, Marc'
'Doebelin, Nicola'

_publ_section_title
;
 Hydrogen-substituted beta-tricalcium phosphate synthesized in organic
 media
;
_journal_coeditor_code BM5088
_journal_issue 06
_journal_name_full 'Acta Crystallographica, Section B'
_journal_page_first 875
_journal_page_last 884
_journal_paper_doi 10.1107/S2052520616015675
_journal_volume 72
_journal_year 2016
_chemical_formula_structural 'Ca5 (O4 P)3 Cl0.9 F0.1'
_chemical_formula_sum 'Ca5 Cl0.9 F0.1 O12 P3'
_chemical_formula_weight 519.11
_chemical_name_systematic Chlorapatite
_space_group_crystal_system hexagonal
_space_group_IT_number 176
_space_group_name_H-M_alt 'P 63/m'
_symmetry_Int_Tables_number 176
_symmetry_space_group_name_Hall '-P 6c'
_symmetry_space_group_name_H-M 'P 63/m'
_cell_angle_alpha 90.00000
_cell_angle_beta 90.00000
_cell_angle_gamma 120.00000
_cell_formula_units_Z 2
_cell_length_a 9.50200(0)
_cell_length_b 9.50200(0)
_cell_length_c 6.83560(480)
_cell_volume 534.5(4)
_computing_publication_material Profex
_computing_structure_refinement Profex
_diffrn_ambient_temperature 295
_diffrn_measurement_device_type 'Bruker D8 Advance'
_diffrn_radiation_probe x-ray
_pd_block_diffractogram_id 150212-01
_pd_proc_ls_prof_wR_expected 5.3300
_pd_proc_ls_prof_wR_factor 5.6700
_refine_ls_goodness_of_fit_all 1.0638
_cod_data_source_file 150212-01-Chlorapatite.cif
_cod_data_source_block 150212-01-Chlorapatite
_cod_database_code 2108352
_publcif_datablock.id {a0794d9c-1cdf-433c-b7d3-064d369c2d33}

loop_
_symmetry_equiv_pos_site_id
_symmetry_equiv_pos_as_xyz
1 x,y,z
2 -y,x-y,z
3 -x+y,-x,z
4 -x,-y,z+1/2
5 y,-x+y,z+1/2
6 x-y,x,z+1/2
7 -x,-y,-z
8 y,-x+y,-z
9 x-y,x,-z
10 x,y,-z+1/2
11 -y,x-y,-z+1/2
12 -x+y,-x,-z+1/2

loop_
_atom_site_label
_atom_site_type_symbol
_atom_site_occupancy
_atom_site_fract_x
_atom_site_fract_y
_atom_site_fract_z
_atom_site_B_iso_or_equiv
CA1 CA 1.00000 0.33330 0.66670 0.00270 0.99196
CA2 CA 1.00000 0.00110 0.25760 0.25000 1.12487
P3 P 1.00000 0.37360 0.40580 0.25000 0.79773
O4 O 1.00000 0.49020 0.34030 0.25000 1.56492
O5 O 1.00000 0.46540 0.59080 0.25000 1.45017
O6 O 1.00000 0.26550 0.35220 0.06840 2.07735
CL7 CL 0.44000 0.00000 0.00000 0.43230 2.68453
F8 F 0.12000 0.00000 0.00000 0.25000 ?

loop_
_diffrn_radiation_wavelength
1.540598
1.544426
1.392250

_cod_database_fobs_code 2108352
